data_7102260
loop_
_publ_author_name
'Frischmann, Peter D'
'MacLachlan, Mark J'

_publ_section_title
;
 Capsule formation in novel cadmium cluster metallocavitands.
;
_journal_issue 43
_journal_name_full 'Chemical communications (Cambridge, England)'
_journal_page_first 4480
_journal_page_last 4482
_journal_paper_doi 10.1039/b710809e
_journal_year 2007
_chemical_formula_sum 'C87 H121 Cd7 N13 O35'
_chemical_formula_weight 2695.77
_chemical_name_systematic
;
?
;
_space_group_IT_number 166
_symmetry_cell_setting rhombohedral
_symmetry_space_group_name_Hall '-R 3 2"'
_symmetry_space_group_name_H-M 'R -3 m :H'
_atom_sites_solution_hydrogens geom
_atom_sites_solution_primary direct
_atom_sites_solution_secondary difmap
_audit_creation_method SHELXL-97
_cell_angle_alpha 90.00
_cell_angle_beta 90.00
_cell_angle_gamma 120.00
_cell_formula_units_Z 6
_cell_length_a 28.712(3)
_cell_length_b 28.712(3)
_cell_length_c 26.128(3)
_cell_measurement_reflns_used 6329
_cell_measurement_temperature 173(2)
_cell_measurement_theta_max 21.374
_cell_measurement_theta_min 2.258
_cell_volume 18654(4)
_computing_structure_refinement 'SHELXL-97 (Sheldrick, 1997)'
_diffrn_ambient_temperature 173(2)
_diffrn_measured_fraction_theta_full 0.988
_diffrn_measured_fraction_theta_max 0.988
_diffrn_measurement_device_type 'Bruker X8 APEX II'
_diffrn_measurement_method 'area detector'
_diffrn_radiation_monochromator graphite
_diffrn_radiation_source 'fine-focus sealed tube'
_diffrn_radiation_type MoK\a
_diffrn_radiation_wavelength 0.71069
_diffrn_reflns_av_R_equivalents 0.1841
_diffrn_reflns_av_sigmaI/netI 0.0844
_diffrn_reflns_limit_h_max 30
_diffrn_reflns_limit_h_min -30
_diffrn_reflns_limit_k_max 26
_diffrn_reflns_limit_k_min -30
_diffrn_reflns_limit_l_max 28
_diffrn_reflns_limit_l_min -28
_diffrn_reflns_number 46300
_diffrn_reflns_theta_full 22.52
_diffrn_reflns_theta_max 22.52
_diffrn_reflns_theta_min 1.81
_exptl_absorpt_coefficient_mu 1.246
_exptl_absorpt_correction_T_max 0.883
_exptl_absorpt_correction_T_min 0.649
_exptl_absorpt_correction_type multi-scan
_exptl_crystal_colour red
_exptl_crystal_density_diffrn 1.440
_exptl_crystal_density_meas ?
_exptl_crystal_density_method .
_exptl_crystal_description plates
_exptl_crystal_F_000 8100
_exptl_crystal_size_max 0.25
_exptl_crystal_size_mid 0.25
_exptl_crystal_size_min 0.1
_refine_diff_density_max 0.799
_refine_diff_density_min -0.997
_refine_diff_density_rms 0.126
_refine_ls_extinction_method none
_refine_ls_goodness_of_fit_ref 1.003
_refine_ls_hydrogen_treatment constr
_refine_ls_matrix_type full
_refine_ls_number_parameters 181
_refine_ls_number_reflns 2884
_refine_ls_number_restraints 0
_refine_ls_restrained_S_all 1.003
_refine_ls_R_factor_all 0.1020
_refine_ls_R_factor_gt 0.0665
_refine_ls_shift/su_max 0.001
_refine_ls_shift/su_mean 0.000
_refine_ls_structure_factor_coef Fsqd
_refine_ls_weighting_details 'calc w=1/[\s^2^(Fo^2^)+(0.1094P)^2^+0.0000P] where P=(Fo^2^+2Fc^2^)/3'
_refine_ls_weighting_scheme calc
_refine_ls_wR_factor_gt 0.1706
_refine_ls_wR_factor_ref 0.1847
_reflns_number_gt 1816
_reflns_number_total 2884
_reflns_threshold_expression >2sigma(I)
_cod_data_source_file b710809e.txt
_cod_data_source_block mm045cc
_cod_depositor_comments
;
The following automatic conversions were performed:
'_symmetry_cell_setting' value 'Rhombohedral' changed to 'rhombohedral'
according to '/home/saulius/struct/CIF-dictionaries/cif_core.dic'
dictionary named 'cif_core.dic' version 2.4.1 from 2010-06-29.

Automatic conversion script
Id: cif_fix_enum 1527 2010-12-29 10:47:43Z saulius 
;
_cod_original_sg_symbol_H-M r-3m
_cod_database_code 7102260

loop_
_symmetry_equiv_pos_as_xyz
'x, y, z'
'-y, x-y, z'
'-x+y, -x, z'
'x-y, -y, -z'
'-x, -x+y, -z'
'y, x, -z'
'x+2/3, y+1/3, z+1/3'
'-y+2/3, x-y+1/3, z+1/3'
'-x+y+2/3, -x+1/3, z+1/3'
'x-y+2/3, -y+1/3, -z+1/3'
'-x+2/3, -x+y+1/3, -z+1/3'
'y+2/3, x+1/3, -z+1/3'
'x+1/3, y+2/3, z+2/3'
'-y+1/3, x-y+2/3, z+2/3'
'-x+y+1/3, -x+2/3, z+2/3'
'x-y+1/3, -y+2/3, -z+2/3'
'-x+1/3, -x+y+2/3, -z+2/3'
'y+1/3, x+2/3, -z+2/3'
'-x, -y, -z'
'y, -x+y, -z'
'x-y, x, -z'
'-x+y, y, z'
'x, x-y, z'
'-y, -x, z'
'-x+2/3, -y+1/3, -z+1/3'
'y+2/3, -x+y+1/3, -z+1/3'
'x-y+2/3, x+1/3, -z+1/3'
'-x+y+2/3, y+1/3, z+1/3'
'x+2/3, x-y+1/3, z+1/3'
'-y+2/3, -x+1/3, z+1/3'
'-x+1/3, -y+2/3, -z+2/3'
'y+1/3, -x+y+2/3, -z+2/3'
'x-y+1/3, x+2/3, -z+2/3'
'-x+y+1/3, y+2/3, z+2/3'
'x+1/3, x-y+2/3, z+2/3'
'-y+1/3, -x+2/3, z+2/3'

loop_
_atom_site_label
_atom_site_type_symbol
_atom_site_fract_x
_atom_site_fract_y
_atom_site_fract_z
_atom_site_U_iso_or_equiv
_atom_site_adp_type
_atom_site_occupancy
_atom_site_symmetry_multiplicity
_atom_site_calc_flag
_atom_site_refinement_flags
C1 C 0.2181(9) 0.2201(10) 0.3636(14) 0.30(2) Uani 1 1 d .
H1A H 0.2153 0.2527 0.3648 0.452 Uiso 1 1 calc R
H1B H 0.1883 0.1913 0.3828 0.452 Uiso 1 1 calc R
H1C H 0.2166 0.2088 0.3279 0.452 Uiso 1 1 calc R
C2 C 0.2715(6) 0.2315(6) 0.3875(10) 0.183(12) Uani 1 1 d .
H2A H 0.3021 0.2616 0.3694 0.219 Uiso 1 1 calc R
H2B H 0.2729 0.2413 0.4240 0.219 Uiso 1 1 calc R
C3 C 0.3229(5) 0.1855(5) 0.3946(6) 0.087(4) Uani 1 1 d .
C4 C 0.3685(4) 0.2322(5) 0.4075(5) 0.069(4) Uani 1 1 d .
H4 H 0.3678 0.2649 0.4087 0.082 Uiso 1 1 calc R
C5 C 0.4158(4) 0.2324(4) 0.4187(4) 0.050(3) Uani 1 1 d .
C6 C 0.4782(4) 0.3247(4) 0.4110(4) 0.043(3) Uani 1 1 d .
H6 H 0.4527 0.3247 0.3879 0.051 Uiso 1 1 calc R
C7 C 0.5355(4) 0.4177(4) 0.3845(4) 0.046(3) Uani 1 1 d .
H7 H 0.5081 0.4133 0.3612 0.056 Uiso 1 1 calc R
C8 C 0.5254(4) 0.3751(4) 0.4177(4) 0.038(3) Uani 1 1 d .
C9 C 0.5667(4) 0.3826(4) 0.4530(4) 0.038(2) Uani 1 1 d .
C10 C 0.5096(7) 0.2548(4) 0.5887(8) 0.066(5) Uani 1 2 d S
C11 C 0.5025(7) 0.2513(4) 0.6459(8) 0.086(6) Uani 1 2 d S
H11A H 0.5379 0.2700 0.6624 0.129 Uiso 1 2 calc SR
H11B H 0.4836 0.2134 0.6564 0.129 Uiso 0.50 1 calc PR
H11C H 0.4814 0.2680 0.6561 0.129 Uiso 0.50 1 calc PR
C12 C 0.6059(3) 0.3941(3) 0.6497(6) 0.041(4) Uani 1 2 d S
C13 C 0.5923(3) 0.4077(3) 0.7022(7) 0.063(5) Uani 1 2 d S
H13A H 0.5724 0.4269 0.6978 0.094 Uiso 1 2 calc SR
H13B H 0.6256 0.4305 0.7211 0.094 Uiso 0.50 1 calc PR
H13C H 0.5702 0.3744 0.7214 0.094 Uiso 0.50 1 calc PR
Cd1 Cd 0.51679(4) 0.25840(2) 0.48341(5) 0.0511(4) Uani 1 2 d S
Cd2 Cd 0.62408(2) 0.37592(2) 0.55214(4) 0.0416(4) Uani 1 2 d S
Cd3 Cd 0.6667 0.3333 0.69958(8) 0.0532(6) Uani 1 6 d S
O1 O 0.2743(3) 0.1828(4) 0.3824(5) 0.111(4) Uani 1 1 d .
O2 O 0.5610(3) 0.3483(3) 0.4888(3) 0.0486(19) Uani 1 1 d .
O3 O 0.5560(4) 0.27799(19) 0.5684(4) 0.046(3) Uani 1 2 d S
O4 O 0.4697(5) 0.2349(2) 0.5581(5) 0.070(3) Uani 1 2 d S
O5 O 0.5901(2) 0.4099(2) 0.6105(4) 0.060(3) Uani 1 2 d S
O6 O 0.6309(2) 0.3691(2) 0.6457(4) 0.052(3) Uani 1 2 d S
O7 O 0.6667 0.3333 0.5270(7) 0.042(4) Uani 1 6 d S
O8 O 0.7042(3) 0.4084(5) 0.7549(5) 0.088(4) Uani 1 2 d S
N1 N 0.4645(3) 0.2789(3) 0.4316(4) 0.046(2) Uani 1 1 d .

loop_
_atom_site_aniso_label
_atom_site_aniso_U_11
_atom_site_aniso_U_22
_atom_site_aniso_U_33
_atom_site_aniso_U_23
_atom_site_aniso_U_13
_atom_site_aniso_U_12
C1 0.13(2) 0.16(2) 0.63(7) -0.12(3) -0.23(3) 0.090(18)
C2 0.069(11) 0.068(11) 0.43(4) -0.062(16) -0.124(17) 0.046(9)
C3 0.056(9) 0.077(9) 0.130(12) -0.010(8) -0.033(8) 0.035(8)
C4 0.021(6) 0.067(9) 0.109(10) -0.001(7) -0.019(6) 0.015(6)
C5 0.050(7) 0.033(6) 0.064(7) 0.007(5) -0.002(6) 0.018(6)
C6 0.025(6) 0.048(7) 0.062(7) -0.006(6) -0.008(5) 0.023(6)
C7 0.028(5) 0.049(6) 0.065(7) 0.000(6) 0.000(5) 0.021(5)
C8 0.047(7) 0.028(6) 0.046(7) -0.007(5) -0.004(5) 0.023(5)
C9 0.033(5) 0.018(5) 0.050(6) -0.003(5) -0.002(5) 0.004(4)
C10 0.035(11) 0.042(7) 0.118(18) 0.000(6) 0.000(12) 0.017(5)
C11 0.057(13) 0.092(12) 0.097(17) 0.015(6) 0.029(11) 0.029(6)
C12 0.027(5) 0.027(5) 0.049(10) -0.002(5) 0.002(5) -0.003(7)
C13 0.066(9) 0.066(9) 0.077(12) 0.001(4) -0.001(4) 0.049(10)
Cd1 0.0403(7) 0.0357(5) 0.0788(9) -0.0086(3) -0.0171(6) 0.0202(4)
Cd2 0.0364(5) 0.0364(5) 0.0500(7) 0.0012(3) -0.0012(3) 0.0166(5)
Cd3 0.0527(8) 0.0527(8) 0.0544(13) 0.000 0.000 0.0263(4)
O1 0.023(5) 0.086(7) 0.222(12) -0.031(7) -0.036(6) 0.025(5)
O2 0.037(4) 0.027(4) 0.060(5) 0.002(4) -0.013(3) 0.000(3)
O3 0.029(6) 0.039(4) 0.068(7) 0.004(3) 0.009(5) 0.014(3)
O4 0.046(7) 0.058(6) 0.102(9) 0.001(4) 0.001(7) 0.023(4)
O5 0.059(5) 0.059(5) 0.069(8) 0.005(3) -0.005(3) 0.035(6)
O6 0.054(5) 0.054(5) 0.057(7) 0.001(3) -0.001(3) 0.035(6)
O7 0.026(5) 0.026(5) 0.076(12) 0.000 0.000 0.013(3)
O8 0.078(7) 0.075(9) 0.110(11) -0.015(8) -0.007(4) 0.038(4)
N1 0.021(5) 0.033(5) 0.083(7) -0.008(5) -0.003(4) 0.012(4)

loop_
_atom_type_symbol
_atom_type_description
_atom_type_scat_dispersion_real
_atom_type_scat_dispersion_imag
_atom_type_scat_source
C C 0.0033 0.0016 'International Tables Vol C Tables 4.2.6.8 and 6.1.1.4'
H H 0.0000 0.0000 'International Tables Vol C Tables 4.2.6.8 and 6.1.1.4'
N N 0.0061 0.0033 'International Tables Vol C Tables 4.2.6.8 and 6.1.1.4'
O O 0.0106 0.0060 'International Tables Vol C Tables 4.2.6.8 and 6.1.1.4'
Cd Cd -0.8075 1.2024 'International Tables Vol C Tables 4.2.6.8 and 6.1.1.4'

loop_
_geom_angle_atom_site_label_1
_geom_angle_atom_site_label_2
_geom_angle_atom_site_label_3
_geom_angle
_geom_angle_site_symmetry_1
_geom_angle_site_symmetry_3
C2 C1 H1A 109.5 . .
C2 C1 H1B 109.5 . .
H1A C1 H1B 109.5 . .
C2 C1 H1C 109.5 . .
H1A C1 H1C 109.5 . .
H1B C1 H1C 109.5 . .
O1 C2 C1 106.8(14) . .
O1 C2 H2A 110.4 . .
C1 C2 H2A 110.4 . .
O1 C2 H2B 110.4 . .
C1 C2 H2B 110.4 . .
H2A C2 H2B 108.6 . .
C4 C3 C3 120.1(7) . 23
C4 C3 O1 123.6(12) . .
C3 C3 O1 116.3(7) 23 .
C3 C4 C5 120.8(12) . .
C3 C4 H4 119.6 . .
C5 C4 H4 119.6 . .
C4 C5 C5 119.1(7) . 23
C4 C5 N1 124.0(10) . .
C5 C5 N1 116.9(5) 23 .
N1 C6 C8 129.8(9) . .
N1 C6 H6 115.1 . .
C8 C6 H6 115.1 . .
C7 C7 C8 122.5(6) 24_665 .
C7 C7 H7 118.7 24_665 .
C8 C7 H7 118.7 . .
C7 C8 C6 119.2(9) . .
C7 C8 C9 118.1(9) . .
C6 C8 C9 122.2(9) . .
O2 C9 C8 124.4(8) . .
O2 C9 C9 116.1(5) . 24_665
C8 C9 C9 119.3(5) . 24_665
O3 C10 O4 116.4(18) . .
O3 C10 C11 121.4(17) . .
O4 C10 C11 122.2(16) . .
O3 C10 Cd1 61.6(10) . .
O4 C10 Cd1 54.8(10) . .
C11 C10 Cd1 177.0(13) . .
C10 C11 H11A 109.5 . .
C10 C11 H11B 109.5 . .
H11A C11 H11B 109.5 . .
C10 C11 H11C 109.5 . .
H11A C11 H11C 109.5 . .
H11B C11 H11C 109.5 . .
O6 C12 O5 122.7(14) . .
O6 C12 C13 121.1(14) . .
O5 C12 C13 116.2(14) . .
O6 C12 Cd2 65.7(8) . .
O5 C12 Cd2 57.0(7) . .
C13 C12 Cd2 173.3(12) . .
C12 C13 H13A 109.5 . .
C12 C13 H13B 109.5 . .
H13A C13 H13B 109.5 . .
C12 C13 H13C 109.5 . .
H13A C13 H13C 109.5 . .
H13B C13 H13C 109.5 . .
O2 Cd1 O2 120.7(4) 23 .
O2 Cd1 O4 101.5(2) 23 .
O2 Cd1 O4 101.5(2) . .
O2 Cd1 N1 79.0(3) 23 23
O2 Cd1 N1 144.9(3) . 23
O4 Cd1 N1 102.3(3) . 23
O2 Cd1 N1 144.9(3) 23 .
O2 Cd1 N1 79.0(3) . .
O4 Cd1 N1 102.3(3) . .
N1 Cd1 N1 71.0(4) 23 .
O2 Cd1 O3 75.3(2) 23 .
O2 Cd1 O3 75.3(2) . .
O4 Cd1 O3 54.6(4) . .
N1 Cd1 O3 139.9(2) 23 .
N1 Cd1 O3 139.9(2) . .
O2 Cd1 C10 88.3(3) 23 .
O2 Cd1 C10 88.3(3) . .
O4 Cd1 C10 27.2(4) . .
N1 Cd1 C10 123.3(3) 23 .
N1 Cd1 C10 123.3(3) . .
O3 Cd1 C10 27.4(4) . .
O7 Cd2 O5 155.2(5) . .
O7 Cd2 O2 98.8(4) . .
O5 Cd2 O2 101.5(3) . .
O7 Cd2 O2 98.8(4) . 24_665
O5 Cd2 O2 101.5(3) . 24_665
O2 Cd2 O2 69.5(3) . 24_665
O7 Cd2 O6 99.4(5) . .
O5 Cd2 O6 55.8(4) . .
O2 Cd2 O6 140.5(2) . .
O2 Cd2 O6 140.5(2) 24_665 .
O7 Cd2 O3 76.7(2) . .
O5 Cd2 O3 96.0(2) . .
O2 Cd2 O3 72.4(3) . .
O2 Cd2 O3 140.5(3) 24_665 .
O6 Cd2 O3 78.1(2) . .
O7 Cd2 O3 76.7(2) . 3_665
O5 Cd2 O3 96.0(2) . 3_665
O2 Cd2 O3 140.5(3) . 3_665
O2 Cd2 O3 72.4(3) 24_665 3_665
O6 Cd2 O3 78.1(2) . 3_665
O3 Cd2 O3 140.5(4) . 3_665
O7 Cd2 C12 126.7(6) . .
O5 Cd2 C12 28.4(4) . .
O2 Cd2 C12 123.7(3) . .
O2 Cd2 C12 123.7(3) 24_665 .
O6 Cd2 C12 27.3(4) . .
O3 Cd2 C12 86.5(2) . .
O3 Cd2 C12 86.5(2) 3_665 .
O6 Cd3 O6 85.6(4) 2_655 3_665
O6 Cd3 O6 85.6(4) 2_655 .
O6 Cd3 O6 85.6(4) 3_665 .
O6 Cd3 O8 94.0(3) 2_655 3_665
O6 Cd3 O8 94.0(3) 3_665 3_665
O6 Cd3 O8 179.5(4) . 3_665
O6 Cd3 O8 179.5(5) 2_655 .
O6 Cd3 O8 94.0(3) 3_665 .
O6 Cd3 O8 94.0(3) . .
O8 Cd3 O8 86.4(5) 3_665 .
O6 Cd3 O8 94.0(3) 2_655 2_655
O6 Cd3 O8 179.5(4) 3_665 2_655
O6 Cd3 O8 94.0(3) . 2_655
O8 Cd3 O8 86.4(5) 3_665 2_655
O8 Cd3 O8 86.4(5) . 2_655
C3 O1 C2 117.5(10) . .
C9 O2 Cd1 127.5(6) . .
C9 O2 Cd2 118.6(5) . .
Cd1 O2 Cd2 109.9(3) . .
C10 O3 Cd1 91.0(11) . .
C10 O3 Cd2 132.7(3) . .
Cd1 O3 Cd2 96.6(3) . .
C10 O3 Cd2 132.7(3) . 2_655
Cd1 O3 Cd2 96.6(3) . 2_655
Cd2 O3 Cd2 92.8(3) . 2_655
C10 O4 Cd1 98.0(11) . .
C12 O5 Cd2 94.5(9) . .
C12 O6 Cd3 136.9(10) . .
C12 O6 Cd2 87.0(9) . .
Cd3 O6 Cd2 136.1(5) . .
Cd2 O7 Cd2 111.6(4) 3_665 2_655
Cd2 O7 Cd2 111.6(4) 3_665 .
Cd2 O7 Cd2 111.6(4) 2_655 .
C6 N1 C5 121.4(9) . .
C6 N1 Cd1 126.9(7) . .
C5 N1 Cd1 111.3(6) . .

loop_
_geom_bond_atom_site_label_1
_geom_bond_atom_site_label_2
_geom_bond_distance
_geom_bond_site_symmetry_2
C1 C2 1.53(2) .
C1 H1A 0.9800 .
C1 H1B 0.9800 .
C1 H1C 0.9800 .
C2 O1 1.448(17) .
C2 H2A 0.9900 .
C2 H2B 0.9900 .
C3 C4 1.367(16) .
C3 C3 1.38(3) 23
C3 O1 1.393(14) .
C4 C5 1.386(14) .
C4 H4 0.9500 .
C5 C5 1.41(2) 23
C5 N1 1.409(13) .
C6 N1 1.288(13) .
C6 C8 1.413(14) .
C6 H6 0.9500 .
C7 C7 1.343(19) 24_665
C7 C8 1.408(13) .
C7 H7 0.9500 .
C8 C9 1.432(13) .
C9 O2 1.306(11) .
C9 C9 1.456(18) 24_665
C10 O3 1.269(19) .
C10 O4 1.27(2) .
C10 C11 1.50(3) .
C10 Cd1 2.76(2) .
C11 H11A 0.9800 .
C11 H11B 0.9800 .
C11 H11C 0.9800 .
C12 O6 1.244(17) .
C12 O5 1.292(17) .
C12 C13 1.53(2) .
C12 Cd2 2.705(15) .
C13 H13A 0.9800 .
C13 H13B 0.9800 .
C13 H13C 0.9800 .
Cd1 O2 2.240(6) 23
Cd1 O2 2.240(6) .
Cd1 O4 2.275(12) .
Cd1 N1 2.307(9) 23
Cd1 N1 2.307(9) .
Cd1 O3 2.425(10) .
Cd2 O7 2.217(5) .
Cd2 O5 2.277(11) .
Cd2 O2 2.283(6) .
Cd2 O2 2.283(6) 24_665
Cd2 O6 2.468(10) .
Cd2 O3 2.532(7) .
Cd2 O3 2.532(7) 3_665
Cd3 O6 2.270(10) 2_655
Cd3 O6 2.270(10) 3_665
Cd3 O6 2.270(10) .
Cd3 O8 2.362(13) 3_665
Cd3 O8 2.362(13) .
Cd3 O8 2.362(13) 2_655
O3 Cd2 2.532(7) 2_655
O7 Cd2 2.217(5) 3_665
O7 Cd2 2.217(5) 2_655

loop_
_geom_torsion_atom_site_label_1
_geom_torsion_atom_site_label_2
_geom_torsion_atom_site_label_3
_geom_torsion_atom_site_label_4
_geom_torsion
_geom_torsion_site_symmetry_1
_geom_torsion_site_symmetry_4
C3 C3 C4 C5 2.5(16) 23 .
O1 C3 C4 C5 -179.3(13) . .
C3 C4 C5 C5 -2.5(16) . 23
C3 C4 C5 N1 179.2(12) . .
C7 C7 C8 C6 -171.8(6) 24_665 .
C7 C7 C8 C9 0.7(11) 24_665 .
N1 C6 C8 C7 169.3(10) . .
N1 C6 C8 C9 -3.0(17) . .
C7 C8 C9 O2 173.7(9) . .
C6 C8 C9 O2 -13.9(15) . .
C7 C8 C9 C9 -0.7(10) . 24_665
C6 C8 C9 C9 171.6(7) . 24_665
O3 C10 Cd1 O2 60.37(18) . 23
O4 C10 Cd1 O2 -119.63(18) . 23
C11 C10 Cd1 O2 -119.6(17) . 23
O3 C10 Cd1 O2 -60.37(18) . .
O4 C10 Cd1 O2 119.63(18) . .
C11 C10 Cd1 O2 119.6(17) . .
O3 C10 Cd1 O4 180.000(3) . .
C11 C10 Cd1 O4 0.0(17) . .
O3 C10 Cd1 N1 136.0(3) . 23
O4 C10 Cd1 N1 -44.0(3) . 23
C11 C10 Cd1 N1 -44.0(19) . 23
O3 C10 Cd1 N1 -136.0(3) . .
O4 C10 Cd1 N1 44.0(3) . .
C11 C10 Cd1 N1 44.0(16) . .
O4 C10 Cd1 O3 180.000(4) . .
C11 C10 Cd1 O3 180(100) . .
O6 C12 Cd2 O7 0.000(6) . .
O5 C12 Cd2 O7 180.000(5) . .
C13 C12 Cd2 O7 180.0(3) . .
O6 C12 Cd2 O5 180.000(5) . .
C13 C12 Cd2 O5 0.00(5) . .
O6 C12 Cd2 O2 136.7(3) . .
O5 C12 Cd2 O2 -43.3(3) . .
C13 C12 Cd2 O2 -43.3(3) . .
O6 C12 Cd2 O2 -136.7(3) . 24_665
O5 C12 Cd2 O2 43.3(3) . 24_665
C13 C12 Cd2 O2 43.3(2) . 24_665
O5 C12 Cd2 O6 180.000(6) . .
C13 C12 Cd2 O6 180.0(3) . .
O6 C12 Cd2 O3 70.57(18) . .
O5 C12 Cd2 O3 -109.43(18) . .
C13 C12 Cd2 O3 -109.43(18) . .
O6 C12 Cd2 O3 -70.57(18) . 3_665
O5 C12 Cd2 O3 109.43(18) . 3_665
C13 C12 Cd2 O3 109.43(19) . 3_665
C4 C3 O1 C2 -5(2) . .
C3 C3 O1 C2 173.5(14) 23 .
C1 C2 O1 C3 171(2) . .
C8 C9 O2 Cd1 39.2(13) . .
C9 C9 O2 Cd1 -146.2(4) 24_665 .
C8 C9 O2 Cd2 -166.0(7) . .
C9 C9 O2 Cd2 8.6(7) 24_665 .
O2 Cd1 O2 C9 114.3(7) 23 .
O4 Cd1 O2 C9 -134.8(8) . .
N1 Cd1 O2 C9 -2.9(10) 23 .
N1 Cd1 O2 C9 -34.3(8) . .
O3 Cd1 O2 C9 176.8(8) . .
C10 Cd1 O2 C9 -158.8(8) . .
O2 Cd1 O2 Cd2 -42.3(6) 23 .
O4 Cd1 O2 Cd2 68.6(4) . .
N1 Cd1 O2 Cd2 -159.5(4) 23 .
N1 Cd1 O2 Cd2 169.1(4) . .
O3 Cd1 O2 Cd2 20.2(3) . .
C10 Cd1 O2 Cd2 44.6(4) . .
O7 Cd2 O2 C9 -105.6(7) . .
O5 Cd2 O2 C9 88.7(7) . .
O2 Cd2 O2 C9 -9.4(8) 24_665 .
O6 Cd2 O2 C9 137.8(7) . .
O3 Cd2 O2 C9 -178.6(7) . .
O3 Cd2 O2 C9 -25.8(9) 3_665 .
C12 Cd2 O2 C9 108.1(7) . .
O7 Cd2 O2 Cd1 53.3(4) . .
O5 Cd2 O2 Cd1 -112.3(3) . .
O2 Cd2 O2 Cd1 149.54(17) 24_665 .
O6 Cd2 O2 Cd1 -63.3(5) . .
O3 Cd2 O2 Cd1 -19.6(3) . .
O3 Cd2 O2 Cd1 133.1(3) 3_665 .
C12 Cd2 O2 Cd1 -92.9(4) . .
O4 C10 O3 Cd1 0.000(3) . .
C11 C10 O3 Cd1 180.000(4) . .
O4 C10 O3 Cd2 99.9(11) . .
C11 C10 O3 Cd2 -80.1(11) . .
Cd1 C10 O3 Cd2 99.9(11) . .
O4 C10 O3 Cd2 -99.9(11) . 2_655
C11 C10 O3 Cd2 80.1(11) . 2_655
Cd1 C10 O3 Cd2 -99.9(11) . 2_655
O2 Cd1 O3 C10 -116.0(2) 23 .
O2 Cd1 O3 C10 116.0(2) . .
O4 Cd1 O3 C10 0.000(2) . .
N1 Cd1 O3 C10 -64.2(4) 23 .
N1 Cd1 O3 C10 64.2(4) . .
O2 Cd1 O3 Cd2 110.8(3) 23 .
O2 Cd1 O3 Cd2 -17.1(2) . .
O4 Cd1 O3 Cd2 -133.19(18) . .
N1 Cd1 O3 Cd2 162.6(3) 23 .
N1 Cd1 O3 Cd2 -69.0(5) . .
C10 Cd1 O3 Cd2 -133.19(18) . .
O2 Cd1 O3 Cd2 17.1(2) 23 2_655
O2 Cd1 O3 Cd2 -110.8(3) . 2_655
O4 Cd1 O3 Cd2 133.19(18) . 2_655
N1 Cd1 O3 Cd2 69.0(5) 23 2_655
N1 Cd1 O3 Cd2 -162.6(3) . 2_655
C10 Cd1 O3 Cd2 133.19(18) . 2_655
O7 Cd2 O3 C10 175.7(16) . .
O5 Cd2 O3 C10 19.8(16) . .
O2 Cd2 O3 C10 -80.4(15) . .
O2 Cd2 O3 C10 -96.5(16) 24_665 .
O6 Cd2 O3 C10 72.9(15) . .
O3 Cd2 O3 C10 126.9(14) 3_665 .
C12 Cd2 O3 C10 46.6(16) . .
O7 Cd2 O3 Cd1 -86.9(5) . .
O5 Cd2 O3 Cd1 117.2(3) . .
O2 Cd2 O3 Cd1 17.1(2) . .
O2 Cd2 O3 Cd1 1.0(5) 24_665 .
O6 Cd2 O3 Cd1 170.4(3) . .
O3 Cd2 O3 Cd1 -135.6(5) 3_665 .
C12 Cd2 O3 Cd1 144.1(4) . .
O7 Cd2 O3 Cd2 10.1(5) . 2_655
O5 Cd2 O3 Cd2 -145.8(3) . 2_655
O2 Cd2 O3 Cd2 114.0(3) . 2_655
O2 Cd2 O3 Cd2 97.9(4) 24_665 2_655
O6 Cd2 O3 Cd2 -92.7(3) . 2_655
O3 Cd2 O3 Cd2 -38.7(8) 3_665 2_655
C12 Cd2 O3 Cd2 -118.9(4) . 2_655
O3 C10 O4 Cd1 0.000(3) . .
C11 C10 O4 Cd1 180.000(8) . .
O2 Cd1 O4 C10 62.45(19) 23 .
O2 Cd1 O4 C10 -62.45(19) . .
N1 Cd1 O4 C10 143.5(2) 23 .
N1 Cd1 O4 C10 -143.5(2) . .
O3 Cd1 O4 C10 0.000(3) . .
O6 C12 O5 Cd2 0.000(6) . .
C13 C12 O5 Cd2 180.000(6) . .
O7 Cd2 O5 C12 0.000(5) . .
O2 Cd2 O5 C12 144.42(17) . .
O2 Cd2 O5 C12 -144.42(17) 24_665 .
O6 Cd2 O5 C12 0.000(4) . .
O3 Cd2 O5 C12 71.2(2) . .
O3 Cd2 O5 C12 -71.2(2) 3_665 .
O5 C12 O6 Cd3 180.000(5) . .
C13 C12 O6 Cd3 0.000(10) . .
Cd2 C12 O6 Cd3 180.000(6) . .
O5 C12 O6 Cd2 0.000(6) . .
C13 C12 O6 Cd2 180.000(6) . .
O6 Cd3 O6 C12 137.03(17) 2_655 .
O6 Cd3 O6 C12 -137.03(16) 3_665 .
O8 Cd3 O6 C12 180(4) 3_665 .
O8 Cd3 O6 C12 -43.3(2) . .
O8 Cd3 O6 C12 43.3(2) 2_655 .
O6 Cd3 O6 Cd2 -42.97(17) 2_655 .
O6 Cd3 O6 Cd2 42.97(16) 3_665 .
O8 Cd3 O6 Cd2 0.0(3) 3_665 .
O8 Cd3 O6 Cd2 136.7(2) . .
O8 Cd3 O6 Cd2 -136.7(2) 2_655 .
O7 Cd2 O6 C12 180.000(5) . .
O5 Cd2 O6 C12 0.000(5) . .
O2 Cd2 O6 C12 -63.6(4) . .
O2 Cd2 O6 C12 63.6(4) 24_665 .
O3 Cd2 O6 C12 -105.85(17) . .
O3 Cd2 O6 C12 105.85(17) 3_665 .
O7 Cd2 O6 Cd3 0.000(2) . .
O5 Cd2 O6 Cd3 180.000(3) . .
O2 Cd2 O6 Cd3 116.4(4) . .
O2 Cd2 O6 Cd3 -116.4(4) 24_665 .
O3 Cd2 O6 Cd3 74.15(17) . .
O3 Cd2 O6 Cd3 -74.15(17) 3_665 .
C12 Cd2 O6 Cd3 180.000(4) . .
O5 Cd2 O7 Cd2 -62.8(6) . 3_665
O2 Cd2 O7 Cd2 152.4(6) . 3_665
O2 Cd2 O7 Cd2 81.9(6) 24_665 3_665
O6 Cd2 O7 Cd2 -62.8(6) . 3_665
O3 Cd2 O7 Cd2 -138.1(7) . 3_665
O3 Cd2 O7 Cd2 12.5(5) 3_665 3_665
C12 Cd2 O7 Cd2 -62.8(6) . 3_665
O5 Cd2 O7 Cd2 62.8(6) . 2_655
O2 Cd2 O7 Cd2 -81.9(6) . 2_655
O2 Cd2 O7 Cd2 -152.4(6) 24_665 2_655
O6 Cd2 O7 Cd2 62.8(6) . 2_655
O3 Cd2 O7 Cd2 -12.5(5) . 2_655
O3 Cd2 O7 Cd2 138.1(7) 3_665 2_655
C12 Cd2 O7 Cd2 62.8(6) . 2_655
C8 C6 N1 C5 -178.0(10) . .
C8 C6 N1 Cd1 -6.3(16) . .
C4 C5 N1 C6 -35.2(16) . .
C5 C5 N1 C6 146.4(7) 23 .
C4 C5 N1 Cd1 151.9(10) . .
C5 C5 N1 Cd1 -26.4(7) 23 .
O2 Cd1 N1 C6 -110.4(9) 23 .
O2 Cd1 N1 C6 18.4(9) . .
O4 Cd1 N1 C6 117.9(9) . .
N1 Cd1 N1 C6 -143.2(8) 23 .
O3 Cd1 N1 C6 69.1(10) . .
C10 Cd1 N1 C6 98.9(9) . .
O2 Cd1 N1 C5 61.9(9) 23 .
O2 Cd1 N1 C5 -169.3(7) . .
O4 Cd1 N1 C5 -69.8(7) . .
N1 Cd1 N1 C5 29.2(8) 23 .
O3 Cd1 N1 C5 -118.5(7) . .
C10 Cd1 N1 C5 -88.8(8) . .
